data_7100995
loop_
_publ_author_name
'Ulrich Kortz'
'Firasat Hussain'

_publ_section_title
;
Polyoxoanions Functionalized By Diorganotin Groups. 2.
The Tetrameric, Chiral Tungstoarsenate(III),
[{Sn(CH3)2(H2O)}2{Sn(CH3)2}As3(a-AsW9O33)4]21-
;
_journal_name_full 'Chemical Communications'
_journal_paper_doi 10.1039/b415901b
_journal_year 2005
_chemical_formula_sum 'C6 H130 As7 K7 N14 O160 Sn3 W36'
_chemical_formula_weight 10732.3
_space_group_IT_number 14
_symmetry_cell_setting monoclinic
_symmetry_space_group_name_Hall '-P 2ybc'
_symmetry_space_group_name_H-M 'P 1 21/c 1'
_cell_angle_alpha 90.00
_cell_angle_beta 100.435(2)
_cell_angle_gamma 90.00
_cell_formula_units_Z 4
_cell_length_a 22.612(2)
_cell_length_b 19.954(2)
_cell_length_c 41.099(4)
_cell_measurement_temperature 200(2)
_cell_volume 18237(3)
_diffrn_ambient_temperature 200(2)
_exptl_crystal_density_diffrn 3.871
_cod_depositor_comments
;
The following automatic conversions were performed:
'_symmetry_cell_setting' value 'Monoclinic' changed to 'monoclinic'
according to '/home/saulius/struct/CIF-dictionaries/cif_core.dic'
dictionary named 'cif_core.dic' version 2.4.1 from 2010-06-29.

Automatic conversion script
Id: cif_fix_enum 1527 2010-12-29 10:47:43Z saulius 
;
_cod_original_sg_symbol_H-M 'P 21/c'
_cod_original_formula_sum 'As7 C6 H130 K7 N14 O160 Sn3 W36'
_cod_database_code 7100995

loop_
_symmetry_equiv_pos_as_xyz
'x, y, z'
'-x, y+1/2, -z+1/2'
'-x, -y, -z'
'x, -y-1/2, z-1/2'

loop_
_atom_site_label
_atom_site_type_symbol
_atom_site_fract_x
_atom_site_fract_y
_atom_site_fract_z
_atom_site_U_iso_or_equiv
_atom_site_adp_type
_atom_site_occupancy
_atom_site_symmetry_multiplicity
_atom_site_calc_flag
_atom_site_refinement_flags
_atom_site_disorder_assembly
_atom_site_disorder_group
W1 W -0.10765(4) 0.93086(5) 0.81847(3) 0.0229(2) Uani 1 1 d . . .
W2 W -0.14803(4) 0.76635(5) 0.85173(2) 0.0215(2) Uani 1 1 d . . .
W3 W -0.08955(4) 0.77161(5) 0.77399(2) 0.0221(2) Uani 1 1 d . . .
W4 W 0.04115(4) 0.96330(5) 0.82185(3) 0.0223(2) Uani 1 1 d . . .
W5 W -0.01304(4) 0.95679(5) 0.89278(3) 0.0230(2) Uani 1 1 d . . .
W6 W -0.05294(4) 0.79693(5) 0.92545(2) 0.0217(2) Uani 1 1 d . . .
W7 W -0.04229(4) 0.65394(5) 0.88313(2) 0.0209(2) Uani 1 1 d . . .
W8 W 0.01817(4) 0.66004(5) 0.80492(2) 0.0207(2) Uani 1 1 d . . .
W9 W 0.05793(4) 0.80838(5) 0.77541(2) 0.01995(19) Uani 1 1 d . . .
W10 W 0.49792(4) 0.92420(4) 0.81811(2) 0.01624(18) Uani 1 1 d . . .
W11 W 0.44686(4) 0.76899(4) 0.77117(2) 0.01611(18) Uani 1 1 d . . .
W12 W 0.55552(4) 0.75674(4) 0.84969(2) 0.01628(18) Uani 1 1 d . . .
W13 W 0.44773(4) 0.94906(4) 0.89075(2) 0.01604(18) Uani 1 1 d . . .
W14 W 0.35078(4) 0.96139(4) 0.81863(2) 0.01815(18) Uani 1 1 d . . .
W15 W 0.30044(4) 0.80812(5) 0.77234(2) 0.01661(18) Uani 1 1 d . . .
W16 W 0.35710(4) 0.65855(4) 0.80034(2) 0.01610(18) Uani 1 1 d . . .
W17 W 0.46600(4) 0.64698(4) 0.87953(2) 0.01604(18) Uani 1 1 d . . .
W18 W 0.50788(4) 0.78830(4) 0.92259(2) 0.01570(18) Uani 1 1 d . . .
W19 W 0.29261(4) 0.89421(4) 1.11715(2) 0.01786(18) Uani 1 1 d . . .
W20 W 0.37665(4) 0.73382(4) 1.11749(2) 0.01597(18) Uani 1 1 d . . .
W21 W 0.21321(4) 0.73090(5) 1.11686(2) 0.01735(18) Uani 1 1 d . . .
W22 W 0.19506(4) 0.93569(5) 1.04689(2) 0.02070(19) Uani 1 1 d . . .
W23 W 0.34378(4) 0.93602(4) 1.04673(2) 0.01863(19) Uani 1 1 d . . .
W24 W 0.42848(4) 0.78070(4) 1.04762(2) 0.01657(18) Uani 1 1 d . . .
W25 W 0.35549(4) 0.63403(4) 1.05052(2) 0.01617(18) Uani 1 1 d . . .
W26 W 0.19102(4) 0.63295(5) 1.04943(2) 0.01769(18) Uani 1 1 d . . .
W27 W 0.11350(4) 0.77854(5) 1.04825(2) 0.01959(19) Uani 1 1 d . . .
W28 W 0.13078(4) 0.33031(5) 0.91278(2) 0.0217(2) Uani 1 1 d . . .
W29 W 0.29480(4) 0.32417(5) 0.94724(2) 0.01990(19) Uani 1 1 d . . .
W30 W 0.24199(5) 0.33037(5) 0.85597(2) 0.0222(2) Uani 1 1 d . . .
W31 W 0.06806(4) 0.46691(5) 0.87143(2) 0.0213(2) Uani 1 1 d . . .
W32 W 0.11193(4) 0.47557(5) 0.95389(2) 0.02051(19) Uani 1 1 d . . .
W33 W 0.26894(4) 0.45422(5) 0.99591(2) 0.01914(19) Uani 1 1 d . . .
W34 W 0.37166(4) 0.47229(5) 0.94670(2) 0.01959(19) Uani 1 1 d . . .
W35 W 0.33493(4) 0.46304(5) 0.85529(2) 0.01957(19) Uani 1 1 d . . .
W36 W 0.18978(4) 0.48141(5) 0.82268(2) 0.01999(19) Uani 1 1 d . . .
Sn1 Sn 0.19744(7) 0.87747(8) 0.82337(4) 0.0202(3) Uani 1 1 d . . .
Sn2 Sn 0.37939(8) 0.87505(9) 0.96315(5) 0.0310(4) Uani 1 1 d . . .
Sn3 Sn 0.09882(9) 0.87028(11) 0.96628(5) 0.0371(5) Uani 1 1 d . . .
As1 As 0.01937(10) 0.80551(11) 0.85577(6) 0.0164(4) Uani 1 1 d . . .
As2 As 0.39029(10) 0.80086(10) 0.85292(5) 0.0132(4) Uani 1 1 d . . .
As3 As 0.26807(10) 0.78332(11) 1.03769(5) 0.0151(4) Uani 1 1 d . . .
As4 As 0.22504(10) 0.48868(11) 0.90804(6) 0.0159(4) Uani 1 1 d . . .
As5 As 0.10987(10) 0.64207(12) 0.88053(6) 0.0202(5) Uani 1 1 d . . .
As6 As 0.31346(10) 0.63732(11) 0.87551(6) 0.0173(5) Uani 1 1 d . . .
As7 As 0.25077(10) 0.63186(11) 0.97827(6) 0.0175(5) Uani 1 1 d . . .
K1 K 0.3171(4) 0.8449(5) 0.68674(18) 0.062(2) Uani 1 1 d . . .
K2 K -0.0539(3) 0.5025(4) 0.95093(18) 0.0474(17) Uani 1 1 d . . .
K3 K 0.0726(4) 0.2307(6) 0.9756(2) 0.075(3) Uani 1 1 d . . .
K4 K 0.1440(4) 0.6254(5) 1.1928(2) 0.072(3) Uani 1 1 d . . .
K5 K 0.3810(5) 0.5695(5) 0.7204(2) 0.025(2) Uani 0.50 1 d P . .
K6 K 0.6247(5) 0.9149(5) 0.8946(3) 0.029(2) Uani 0.50 1 d P . .
K7 K 0.1877(5) 0.6818(6) 0.8017(3) 0.030(2) Uani 0.50 1 d P . .
K8 K -0.1883(6) 0.9209(6) 0.8951(3) 0.033(3) Uani 0.50 1 d P . .
K9 K 0.5311(6) 1.1045(6) 0.8730(3) 0.037(3) Uani 0.50 1 d P . .
K10 K -0.0379(6) 0.9477(7) 0.7302(3) 0.041(3) Uani 0.50 1 d P . .
O1A1 O -0.0121(7) 0.8882(8) 0.8475(4) 0.022(3) Uiso 1 1 d . . .
O2A1 O -0.0419(7) 0.7695(8) 0.8723(4) 0.020(3) Uiso 1 1 d . . .
O3A1 O 0.0009(7) 0.7736(8) 0.8144(4) 0.022(4) Uiso 1 1 d . . .
O1A2 O 0.4183(6) 0.8838(7) 0.8453(4) 0.014(3) Uiso 1 1 d . . .
O2A2 O 0.3829(6) 0.7701(7) 0.8113(4) 0.014(3) Uiso 1 1 d . . .
O3A2 O 0.4616(6) 0.7633(7) 0.8692(4) 0.015(3) Uiso 1 1 d . . .
O1A3 O 0.2747(6) 0.8612(7) 1.0596(4) 0.012(3) Uiso 1 1 d . . .
O2A3 O 0.3358(7) 0.7474(7) 1.0601(4) 0.016(3) Uiso 1 1 d . . .
O3A3 O 0.2148(7) 0.7452(7) 1.0598(4) 0.018(3) Uiso 1 1 d . . .
O1A4 O 0.1561(7) 0.4452(7) 0.9099(4) 0.016(3) Uiso 1 1 d . . .
O2A4 O 0.2731(7) 0.4420(7) 0.9391(4) 0.018(3) Uiso 1 1 d . . .
O3A4 O 0.2410(6) 0.4451(7) 0.8726(4) 0.015(3) Uiso 1 1 d . . .
O12 O -0.1419(8) 0.8554(9) 0.8409(4) 0.028(4) Uiso 1 1 d . . .
O13 O -0.1022(7) 0.8589(8) 0.7864(4) 0.019(3) Uiso 1 1 d . . .
O14 O -0.0508(7) 0.9789(8) 0.8016(4) 0.025(4) Uiso 1 1 d . . .
O15 O -0.0931(6) 0.9733(7) 0.8599(4) 0.014(3) Uiso 1 1 d . . .
O1T O -0.1722(8) 0.9690(9) 0.7995(5) 0.033(4) Uiso 1 1 d . . .
O23 O -0.1257(7) 0.7426(8) 0.8098(4) 0.025(4) Uiso 1 1 d . . .
O26 O -0.1385(7) 0.7844(7) 0.8967(4) 0.017(3) Uiso 1 1 d . . .
O27 O -0.1234(7) 0.6747(8) 0.8637(4) 0.019(3) Uiso 1 1 d . . .
O2T O -0.2249(8) 0.7518(9) 0.8434(5) 0.031(4) Uiso 1 1 d . . .
O38 O -0.0546(7) 0.6800(8) 0.7758(4) 0.018(3) Uiso 1 1 d . . .
O39 O -0.0280(8) 0.7977(8) 0.7518(4) 0.026(4) Uiso 1 1 d . . .
O3T O -0.1474(8) 0.7606(9) 0.7413(5) 0.035(4) Uiso 1 1 d . . .
O45 O 0.0230(7) 1.0066(8) 0.8614(4) 0.025(4) Uiso 1 1 d . . .
O49 O 0.0357(7) 0.8940(8) 0.7871(4) 0.021(3) Uiso 1 1 d . . .
O4S1 O 0.1109(8) 0.9303(8) 0.8417(4) 0.026(4) Uiso 1 1 d . . .
O4T O 0.0608(8) 1.0327(9) 0.8003(4) 0.029(4) Uiso 1 1 d . . .
O56 O -0.0587(8) 0.8840(9) 0.9084(4) 0.027(4) Uiso 1 1 d . . .
O5S3 O 0.0545(7) 0.9233(8) 0.9134(4) 0.022(3) Uiso 1 1 d . . .
O5T O -0.0236(8) 1.0231(9) 0.9183(4) 0.029(4) Uiso 1 1 d . . .
O67 O -0.0510(7) 0.6990(8) 0.9225(4) 0.023(4) Uiso 1 1 d . . .
O6S3 O 0.0253(8) 0.8012(8) 0.9396(4) 0.027(4) Uiso 1 1 d . . .
O6T O -0.0809(8) 0.8036(9) 0.9611(4) 0.027(4) Uiso 1 1 d . . .
O78 O -0.0251(7) 0.6437(8) 0.8393(4) 0.022(3) Uiso 1 1 d . . .
O7AS O 0.0425(8) 0.6663(9) 0.8964(5) 0.031(4) Uiso 1 1 d . . .
O7T O -0.0510(8) 0.5718(9) 0.8950(5) 0.035(4) Uiso 1 1 d . . .
O89 O 0.0593(7) 0.7106(8) 0.7758(4) 0.021(3) Uiso 1 1 d . . .
O8AS O 0.0882(7) 0.6759(8) 0.8402(4) 0.025(4) Uiso 1 1 d . . .
O8T O 0.0298(8) 0.5805(9) 0.7909(4) 0.028(4) Uiso 1 1 d . . .
O9S1 O 0.1273(8) 0.8107(8) 0.8061(4) 0.026(4) Uiso 1 1 d . . .
O9T O 0.0834(8) 0.8227(9) 0.7397(5) 0.030(4) Uiso 1 1 d . . .
O101 O 0.4672(7) 0.8571(8) 0.7843(4) 0.019(3) Uiso 1 1 d . . .
O102 O 0.5417(7) 0.8467(8) 0.8383(4) 0.019(3) Uiso 1 1 d . . .
O103 O 0.5078(7) 0.9655(7) 0.8586(4) 0.016(3) Uiso 1 1 d . . .
O104 O 0.4308(7) 0.9737(8) 0.8015(4) 0.024(4) Uiso 1 1 d . . .
O10T O 0.5522(8) 0.9639(9) 0.7998(4) 0.027(4) Uiso 1 1 d . . .
O112 O 0.5054(7) 0.7382(7) 0.8077(4) 0.016(3) Uiso 1 1 d . . .
O115 O 0.3691(6) 0.7960(7) 0.7493(4) 0.014(3) Uiso 1 1 d . . .
O116 O 0.4131(6) 0.6779(7) 0.7730(4) 0.014(3) Uiso 1 1 d . . .
O11T O 0.4834(8) 0.7601(8) 0.7384(4) 0.026(4) Uiso 1 1 d . . .
O127 O 0.5355(7) 0.6649(8) 0.8610(4) 0.018(3) Uiso 1 1 d . . .
O128 O 0.5733(7) 0.7751(8) 0.8949(4) 0.020(3) Uiso 1 1 d . . .
O12T O 0.6258(7) 0.7428(8) 0.8415(4) 0.021(3) Uiso 1 1 d . . .
O134 O 0.3942(7) 1.0021(8) 0.8580(4) 0.019(3) Uiso 1 1 d . . .
O138 O 0.5029(6) 0.8772(7) 0.9067(4) 0.015(3) Uiso 1 1 d . . .
O13S O 0.3916(7) 0.9128(8) 0.9105(4) 0.021(3) Uiso 1 1 d . . .
O13T O 0.4749(7) 1.0142(8) 0.9166(4) 0.024(4) Uiso 1 1 d . . .
O145 O 0.3356(7) 0.8941(7) 0.7850(4) 0.017(3) Uiso 1 1 d . . .
O14S O 0.2944(7) 0.9287(8) 0.8391(4) 0.018(3) Uiso 1 1 d . . .
O14T O 0.3178(7) 1.0327(8) 0.7990(4) 0.024(4) Uiso 1 1 d . . .
O156 O 0.2981(7) 0.7106(7) 0.7724(4) 0.017(3) Uiso 1 1 d . . .
O15S O 0.2529(7) 0.8100(8) 0.8042(4) 0.020(3) Uiso 1 1 d . . .
O15T O 0.2492(7) 0.8261(8) 0.7367(4) 0.026(4) Uiso 1 1 d . . .
O167 O 0.4220(6) 0.6384(7) 0.8351(3) 0.011(3) Uiso 1 1 d . . .
O16A O 0.3083(7) 0.6706(7) 0.8341(4) 0.016(3) Uiso 1 1 d . . .
O16T O 0.3358(7) 0.5800(8) 0.7855(4) 0.018(3) Uiso 1 1 d . . .
O178 O 0.5021(6) 0.6905(7) 0.9191(4) 0.014(3) Uiso 1 1 d . . .
O17A O 0.3877(7) 0.6625(8) 0.8918(4) 0.019(3) Uiso 1 1 d . . .
O17T O 0.4794(7) 0.5645(8) 0.8905(4) 0.020(3) Uiso 1 1 d . . .
O18S O 0.4399(7) 0.7946(8) 0.9370(4) 0.021(3) Uiso 1 1 d . . .
O18T O 0.5606(7) 0.7920(8) 0.9587(4) 0.021(3) Uiso 1 1 d . . .
O190 O 0.3514(6) 0.8229(7) 1.1227(4) 0.014(3) Uiso 1 1 d . . .
O191 O 0.2387(7) 0.8207(8) 1.1225(4) 0.021(3) Uiso 1 1 d . . .
O192 O 0.2255(7) 0.9432(8) 1.0969(4) 0.026(4) Uiso 1 1 d . . .
O193 O 0.3454(7) 0.9432(8) 1.0971(4) 0.021(3) Uiso 1 1 d . . .
O19T O 0.3043(7) 0.9270(8) 1.1567(4) 0.022(4) Uiso 1 1 d . . .
O201 O 0.2944(7) 0.7078(7) 1.1198(4) 0.018(3) Uiso 1 1 d . . .
O204 O 0.4400(7) 0.7590(7) 1.0974(4) 0.016(3) Uiso 1 1 d . . .
O205 O 0.3806(6) 0.6448(7) 1.0965(4) 0.014(3) Uiso 1 1 d . . .
O20T O 0.4114(7) 0.7150(8) 1.1567(4) 0.022(4) Uiso 1 1 d . . .
O216 O 0.1950(7) 0.6431(7) 1.0948(4) 0.016(3) Uiso 1 1 d . . .
O217 O 0.1352(7) 0.7557(8) 1.0971(4) 0.021(3) Uiso 1 1 d . . .
O21T O 0.2034(7) 0.7088(8) 1.1560(4) 0.021(3) Uiso 1 1 d . . .
O223 O 0.2673(7) 0.9835(8) 1.0435(4) 0.026(4) Uiso 1 1 d . . .
O227 O 0.1448(7) 0.8641(8) 1.0603(4) 0.021(3) Uiso 1 1 d . . .
O22S O 0.1794(7) 0.9067(8) 1.0050(4) 0.019(3) Uiso 1 1 d . . .
O22T O 0.1480(8) 1.0037(9) 1.0459(5) 0.031(4) Uiso 1 1 d . . .
O234 O 0.4029(7) 0.8660(7) 1.0600(4) 0.018(3) Uiso 1 1 d . . .
O23S O 0.3299(8) 0.9056(9) 1.0050(4) 0.028(4) Uiso 1 1 d . . .
O23T O 0.3877(8) 1.0049(9) 1.0449(5) 0.032(4) Uiso 1 1 d . . .
O245 O 0.4244(7) 0.6829(8) 1.0427(4) 0.022(3) Uiso 1 1 d . . .
O24S O 0.3987(7) 0.7927(8) 1.0054(4) 0.019(3) Uiso 1 1 d . . .
O24T O 0.5043(8) 0.7916(9) 1.0501(4) 0.027(4) Uiso 1 1 d . . .
O256 O 0.2757(7) 0.6181(7) 1.0568(4) 0.018(3) Uiso 1 1 d . . .
O25A O 0.3194(7) 0.6562(8) 1.0048(4) 0.018(3) Uiso 1 1 d . . .
O25T O 0.3824(7) 0.5540(8) 1.0477(4) 0.024(4) Uiso 1 1 d . . .
O267 O 0.1164(7) 0.6814(8) 1.0420(4) 0.022(4) Uiso 1 1 d . . .
O26A O 0.1993(6) 0.6571(7) 1.0040(4) 0.016(3) Uiso 1 1 d . . .
O26T O 0.1622(7) 0.5524(8) 1.0443(4) 0.022(4) Uiso 1 1 d . . .
O27S O 0.1140(7) 0.7910(8) 1.0048(4) 0.024(4) Uiso 1 1 d . . .
O27T O 0.0384(8) 0.7869(9) 1.0507(5) 0.033(4) Uiso 1 1 d . . .
O281 O 0.0704(7) 0.3729(8) 0.8789(4) 0.022(3) Uiso 1 1 d . . .
O282 O 0.0958(7) 0.3725(8) 0.9450(4) 0.025(4) Uiso 1 1 d . . .
O283 O 0.1735(8) 0.3206(9) 0.8748(4) 0.028(4) Uiso 1 1 d . . .
O289 O 0.2049(7) 0.3169(8) 0.9392(4) 0.023(4) Uiso 1 1 d . . .
O28T O 0.0994(8) 0.2523(9) 0.9132(4) 0.029(4) Uiso 1 1 d . . .
O290 O 0.2895(7) 0.3182(8) 0.9037(4) 0.019(3) Uiso 1 1 d . . .
O293 O 0.2810(7) 0.3609(8) 0.9903(4) 0.025(4) Uiso 1 1 d . . .
O294 O 0.3684(7) 0.3662(8) 0.9524(4) 0.019(3) Uiso 1 1 d . . .
O29T O 0.3177(8) 0.2443(9) 0.9613(5) 0.032(4) Uiso 1 1 d . . .
O305 O 0.3179(7) 0.3679(8) 0.8502(4) 0.020(3) Uiso 1 1 d . . .
O306 O 0.2015(8) 0.3754(9) 0.8198(4) 0.028(4) Uiso 1 1 d . . .
O30T O 0.2490(8) 0.2521(9) 0.8394(5) 0.035(4) Uiso 1 1 d . . .
O312 O 0.0493(8) 0.4780(9) 0.9148(5) 0.031(4) Uiso 1 1 d . . .
O316 O 0.1202(7) 0.4558(8) 0.8407(4) 0.023(4) Uiso 1 1 d . . .
O31A O 0.0912(7) 0.5591(8) 0.8729(4) 0.023(4) Uiso 1 1 d . . .
O31B O -0.0027(8) 0.4698(9) 0.8465(5) 0.034(4) Uiso 1 1 d . . .
O323 O 0.1835(7) 0.4446(8) 0.9817(4) 0.019(3) Uiso 1 1 d . . .
O32A O 0.1364(7) 0.5569(8) 0.9498(4) 0.020(3) Uiso 1 1 d . . .
O32B O 0.0630(8) 0.4807(9) 0.9826(5) 0.032(4) Uiso 1 1 d . . .
O334 O 0.3497(7) 0.4666(7) 0.9904(4) 0.018(3) Uiso 1 1 d . . .
O33A O 0.2569(7) 0.5467(7) 0.9874(4) 0.017(3) Uiso 1 1 d . . .
O33B O 0.2738(8) 0.4509(9) 1.0376(4) 0.029(4) Uiso 1 1 d . . .
O345 O 0.3667(7) 0.4488(8) 0.9007(4) 0.024(4) Uiso 1 1 d . . .
O34A O 0.3480(8) 0.5555(9) 0.9399(4) 0.028(4) Uiso 1 1 d . . .
O34B O 0.4469(8) 0.4764(9) 0.9594(4) 0.030(4) Uiso 1 1 d . . .
O356 O 0.2751(8) 0.4761(8) 0.8184(4) 0.026(4) Uiso 1 1 d . . .
O35A O 0.3300(7) 0.5531(8) 0.8665(4) 0.020(3) Uiso 1 1 d . . .
O35B O 0.3974(7) 0.4632(8) 0.8372(4) 0.021(3) Uiso 1 1 d . . .
O36A O 0.1928(7) 0.5632(8) 0.8383(4) 0.020(3) Uiso 1 1 d . . .
O36B O 0.1605(8) 0.4897(9) 0.7813(4) 0.028(4) Uiso 1 1 d . . .
O2SN O 0.3311(8) 0.9749(9) 0.9506(5) 0.033(4) Uiso 1 1 d . . .
O3SN O 0.1395(16) 0.9808(18) 0.9530(9) 0.032(8) Uiso 0.50 1 d P . .
C1S1 C 0.2150(12) 0.8372(13) 0.8702(7) 0.031(6) Uiso 1 1 d . . .
C2S1 C 0.1820(10) 0.9503(11) 0.7852(6) 0.018(5) Uiso 1 1 d . . .
C1S2 C 0.3097(11) 0.8092(12) 0.9420(6) 0.024(5) Uiso 1 1 d . . .
C2S2 C 0.4580(10) 0.9233(11) 0.9845(6) 0.020(5) Uiso 1 1 d . . .
C1S3 C 0.1582(14) 0.8253(15) 0.9411(8) 0.041(7) Uiso 1 1 d . . .
C2S3 C 0.0392(11) 0.9281(12) 0.9886(6) 0.025(5) Uiso 1 1 d . . .
O1W O 0.4499(7) 0.4418(8) 1.0401(4) 0.022(3) Uiso 1 1 d . . .
O2W O 0.4131(7) 0.6700(8) 0.9673(4) 0.025(4) Uiso 1 1 d . . .
O3W O 0.3646(7) 1.1175(8) 1.0008(4) 0.026(4) Uiso 1 1 d . . .
O4W O 0.0852(8) 1.1237(9) 0.8866(4) 0.029(4) Uiso 1 1 d . . .
O5W O 0.5384(8) 0.6765(9) 0.9981(5) 0.033(4) Uiso 1 1 d . . .
O6W O 0.2310(9) 0.3693(10) 0.7563(5) 0.038(5) Uiso 1 1 d . . .
O7W O -0.1207(9) 1.1083(10) 0.8724(5) 0.038(5) Uiso 1 1 d . . .
O8W O 0.2772(9) 1.0131(10) 0.8913(5) 0.039(5) Uiso 1 1 d . . .
O9W O 0.0736(9) 0.6707(10) 0.9684(5) 0.043(5) Uiso 1 1 d . . .
O10W O 0.5947(10) 0.8865(11) 1.0589(6) 0.051(6) Uiso 1 1 d . . .
O11W O 0.0343(11) 0.3435(12) 1.0046(6) 0.057(6) Uiso 1 1 d . . .
O12W O 0.1580(11) 1.0141(13) 0.8976(6) 0.062(7) Uiso 1 1 d . . .
O13W O 0.0810(12) 0.5154(13) 1.2124(7) 0.065(7) Uiso 1 1 d . . .
O14W O 0.3213(12) 0.6941(13) 0.6995(7) 0.067(7) Uiso 1 1 d . . .
O15W O 0.1841(12) 0.2589(13) 1.0010(7) 0.068(7) Uiso 1 1 d . . .
O16W O 0.4526(12) 0.6504(13) 0.6899(7) 0.064(7) Uiso 1 1 d . . .
O17W O 0.1472(12) 0.6025(14) 0.7414(7) 0.073(8) Uiso 1 1 d . . .
O18W O -0.0305(13) 1.1340(14) 0.7851(7) 0.074(8) Uiso 1 1 d . . .
O19W O -0.2077(12) 0.7094(14) 0.9317(7) 0.070(8) Uiso 1 1 d . . .
O20W O 0.3358(12) 0.2916(13) 1.0476(7) 0.068(7) Uiso 1 1 d . . .
O21W O 0.1259(13) 0.5477(14) 1.1297(7) 0.076(8) Uiso 1 1 d . . .
O22W O 0.3120(13) 0.9466(15) 0.6337(8) 0.082(9) Uiso 1 1 d . . .
O23W O 0.4435(13) 1.1011(15) 0.7718(7) 0.079(8) Uiso 1 1 d . . .
O24W O 0.0664(13) 0.1052(15) 0.9522(8) 0.080(9) Uiso 1 1 d . . .
O25W O 0.4071(14) 0.9347(15) 0.7222(8) 0.083(9) Uiso 1 1 d . . .
O26W O 0.5315(14) 0.5938(15) 0.7935(8) 0.083(9) Uiso 1 1 d . . .
O27W O -0.1400(14) 0.5985(16) 0.9543(8) 0.086(9) Uiso 1 1 d . . .
O28W O -0.0410(14) 0.3794(16) 0.9197(8) 0.089(9) Uiso 1 1 d . . .
O29W O 0.4935(15) 0.8971(17) 0.6819(8) 0.094(10) Uiso 1 1 d . . .
O30W O 0.3726(15) 0.4119(17) 1.0875(9) 0.096(10) Uiso 1 1 d . . .
O31W O 0.0495(16) 0.6909(18) 1.1460(9) 0.031(8) Uiso 0.50 1 d P . .
O32W O 0.4071(17) 1.1458(19) 0.8585(10) 0.034(9) Uiso 0.50 1 d P . .
O33W O 0.4305(17) 0.309(2) 0.8988(10) 0.038(9) Uiso 0.50 1 d P . .
O34W O -0.075(2) 0.818(2) 0.6847(11) 0.048(11) Uiso 0.50 1 d P . .
O35W O 0.238(2) 0.541(2) 1.1923(12) 0.054(12) Uiso 0.50 1 d P . .
O36W O 0.4404(16) 0.4955(18) 0.7752(9) 0.030(8) Uiso 0.50 1 d P . .
O37W O 0.4930(16) 0.5764(18) 1.1163(9) 0.031(8) Uiso 0.50 1 d P . .
O38W O 0.2394(17) 1.1470(19) 0.7895(10) 0.037(9) Uiso 0.50 1 d P . .
O39W O -0.2924(17) 0.9250(19) 0.8489(10) 0.036(9) Uiso 0.50 1 d P . .
O40W O 0.3028(18) 1.149(2) 0.8943(10) 0.041(10) Uiso 0.50 1 d P . .
O41W O 0.2861(19) 0.489(2) 0.7386(11) 0.045(11) Uiso 0.50 1 d P . .
O42W O -0.284(2) 0.655(2) 0.8801(12) 0.055(12) Uiso 0.50 1 d P . .
O43W O 0.2176(19) 1.028(2) 0.6055(11) 0.045(11) Uiso 0.50 1 d P . .
O44W O 0.404(2) 1.033(2) 0.6502(13) 0.059(13) Uiso 0.50 1 d P . .
O45W O 0.247(2) 1.141(3) 0.9905(13) 0.062(13) Uiso 0.50 1 d P . .
O46W O 0.244(2) 1.030(2) 0.9794(12) 0.051(12) Uiso 0.50 1 d P . .
O47W O 0.2053(19) 0.651(2) 0.6909(11) 0.047(11) Uiso 0.50 1 d P . .
O48W O -0.196(2) 0.592(2) 0.8219(13) 0.061(13) Uiso 0.50 1 d P . .
O49W O 0.150(2) 0.412(2) 1.2315(11) 0.050(11) Uiso 0.50 1 d P . .
O50W O 0.328(2) 1.034(2) 0.7317(11) 0.050(11) Uiso 0.50 1 d P . .
O51W O -0.1830(19) 0.875(2) 0.9614(11) 0.047(11) Uiso 0.50 1 d P . .

loop_
_atom_site_aniso_label
_atom_site_aniso_U_11
_atom_site_aniso_U_22
_atom_site_aniso_U_33
_atom_site_aniso_U_23
_atom_site_aniso_U_13
_atom_site_aniso_U_12
W1 0.0208(5) 0.0236(5) 0.0229(5) 0.0051(4) 0.0001(4) 0.0035(4)
W2 0.0163(4) 0.0264(5) 0.0209(5) 0.0055(4) 0.0007(4) 0.0003(4)
W3 0.0232(5) 0.0238(5) 0.0176(5) 0.0024(4) -0.0012(4) -0.0017(4)
W4 0.0231(5) 0.0179(4) 0.0259(5) 0.0027(4) 0.0048(4) 0.0016(4)
W5 0.0219(5) 0.0233(5) 0.0231(5) 0.0013(4) 0.0018(4) 0.0049(4)
W6 0.0184(5) 0.0286(5) 0.0175(5) 0.0046(4) 0.0015(4) 0.0035(4)
W7 0.0182(4) 0.0230(5) 0.0212(5) 0.0073(4) 0.0028(4) -0.0001(4)
W8 0.0252(5) 0.0173(4) 0.0192(5) 0.0025(4) 0.0028(4) -0.0017(4)
W9 0.0222(5) 0.0197(4) 0.0179(5) 0.0029(4) 0.0037(4) 0.0001(4)
W10 0.0191(4) 0.0164(4) 0.0133(4) 0.0008(3) 0.0032(3) -0.0021(3)
W11 0.0181(4) 0.0178(4) 0.0125(4) -0.0005(3) 0.0028(3) -0.0002(3)
W12 0.0156(4) 0.0176(4) 0.0153(4) 0.0005(3) 0.0019(3) 0.0006(3)
W13 0.0200(4) 0.0148(4) 0.0135(4) 0.0002(3) 0.0036(3) -0.0012(3)
W14 0.0203(4) 0.0150(4) 0.0187(5) 0.0029(3) 0.0020(4) 0.0005(3)
W15 0.0174(4) 0.0192(4) 0.0126(4) 0.0023(3) 0.0010(3) 0.0010(3)
W16 0.0206(4) 0.0146(4) 0.0122(4) -0.0005(3) 0.0007(3) -0.0007(3)
W17 0.0184(4) 0.0144(4) 0.0142(4) 0.0016(3) 0.0001(3) 0.0000(3)
W18 0.0177(4) 0.0163(4) 0.0125(4) 0.0006(3) 0.0009(3) -0.0010(3)
W19 0.0243(5) 0.0171(4) 0.0114(4) -0.0007(3) 0.0013(4) 0.0007(4)
W20 0.0177(4) 0.0177(4) 0.0113(4) 0.0009(3) -0.0003(3) -0.0003(3)
W21 0.0185(4) 0.0213(4) 0.0122(4) 0.0024(3) 0.0028(3) -0.0003(3)
W22 0.0251(5) 0.0216(5) 0.0144(5) -0.0002(4) 0.0007(4) 0.0040(4)
W23 0.0254(5) 0.0157(4) 0.0143(4) 0.0000(3) 0.0024(4) -0.0022(4)
W24 0.0188(4) 0.0173(4) 0.0135(4) -0.0003(3) 0.0022(3) -0.0031(3)
W25 0.0185(4) 0.0140(4) 0.0154(4) -0.0004(3) 0.0015(3) -0.0003(3)
W26 0.0177(4) 0.0177(4) 0.0174(5) 0.0008(3) 0.0023(4) -0.0025(3)
W27 0.0182(4) 0.0242(5) 0.0157(5) 0.0022(4) 0.0014(4) 0.0016(4)
W28 0.0256(5) 0.0176(4) 0.0195(5) 0.0038(4) -0.0025(4) -0.0068(4)
W29 0.0241(5) 0.0152(4) 0.0180(5) 0.0032(3) -0.0025(4) 0.0003(4)
W30 0.0312(5) 0.0170(4) 0.0162(5) -0.0006(4) -0.0015(4) -0.0036(4)
W31 0.0184(4) 0.0224(5) 0.0213(5) 0.0065(4) -0.0010(4) -0.0026(4)
W32 0.0203(5) 0.0228(5) 0.0182(5) 0.0028(4) 0.0029(4) -0.0024(4)
W33 0.0230(5) 0.0172(4) 0.0151(4) 0.0012(3) -0.0023(4) -0.0010(4)
W34 0.0206(5) 0.0171(4) 0.0188(5) 0.0015(4) -0.0027(4) -0.0027(3)
W35 0.0204(5) 0.0179(4) 0.0199(5) 0.0010(4) 0.0024(4) 0.0001(4)
W36 0.0219(5) 0.0206(5) 0.0159(5) 0.0052(4) -0.0010(4) -0.0012(4)
Sn1 0.0258(8) 0.0200(8) 0.0142(8) 0.0022(6) 0.0019(6) 0.0010(6)
Sn2 0.0295(9) 0.0263(9) 0.0332(10) -0.0008(8) -0.0048(8) -0.0091(7)
Sn3 0.0341(10) 0.0454(12) 0.0319(11) -0.0098(9) 0.0066(8) 0.0148(9)
As1 0.0169(11) 0.0164(11) 0.0152(11) 0.0026(9) 0.0013(9) 0.0009(8)
As2 0.0158(10) 0.0125(10) 0.0113(10) 0.0011(8) 0.0026(8) -0.0005(8)
As3 0.0180(11) 0.0161(10) 0.0108(10) 0.0008(8) 0.0016(8) -0.0007(8)
As4 0.0183(11) 0.0115(10) 0.0166(11) 0.0028(8) -0.0004(9) -0.0025(8)
As5 0.0179(11) 0.0229(12) 0.0196(12) 0.0036(10) 0.0026(9) 0.0006(9)
As6 0.0172(11) 0.0178(11) 0.0163(11) 0.0008(9) 0.0017(9) -0.0006(9)
As7 0.0215(11) 0.0162(11) 0.0139(11) 0.0001(9) 0.0008(9) -0.0017(9)
K1 0.052(5) 0.105(7) 0.030(4) -0.009(4) 0.010(3) -0.020(5)
K2 0.041(4) 0.059(5) 0.043(4) 0.012(3) 0.011(3) -0.003(3)
K3 0.049(5) 0.125(9) 0.047(5) -0.003(5) -0.002(4) -0.009(5)
K4 0.078(6) 0.080(6) 0.063(6) -0.008(5) 0.027(5) -0.013(5)
K5 0.032(6) 0.032(6) 0.011(5) -0.010(4) 0.000(4) 0.016(5)
K6 0.024(5) 0.017(5) 0.043(7) -0.009(5) -0.001(5) -0.007(4)
K7 0.032(6) 0.025(6) 0.034(6) -0.002(5) 0.007(5) 0.000(5)
K8 0.040(7) 0.024(6) 0.037(7) -0.003(5) 0.013(6) 0.008(5)
K9 0.044(7) 0.025(6) 0.040(7) 0.002(5) 0.006(6) -0.009(5)
K10 0.043(7) 0.044(7) 0.029(7) 0.018(6) -0.011(5) 0.011(6)

loop_
_geom_bond_atom_site_label_1
_geom_bond_atom_site_label_2
_geom_bond_distance
_geom_bond_site_symmetry_2
_geom_bond_publ_flag
W1 O1T 1.703(19) . ?
W1 O14 1.836(17) . ?
W1 O15 1.878(15) . ?
W1 O13 1.968(16) . ?
W1 O12 1.994(17) . ?
W1 O1A1 2.424(16) . ?
W1 K8 3.920(12) . ?
W2 O2T 1.735(18) . ?
W2 O12 1.843(17) . ?
W2 O26 1.857(15) . ?
W2 O23 1.940(17) . ?
W2 O27 1.949(15) . ?
W2 O2A1 2.396(16) . ?
W2 K8 3.756(11) . ?
W3 O3T 1.710(19) . ?
W3 O13 1.852(15) . ?
W3 O39 1.869(17) . ?
W3 O23 1.899(17) . ?
W3 O38 1.988(15) . ?
W3 O3A1 2.392(16) . ?
W4 O4T 1.745(18) . ?
W4 O4S1 1.766(17) . ?
W4 O45 1.948(17) . ?
W4 O49 1.975(16) . ?
W4 O14 2.117(17) . ?
W4 O1A1 2.295(16) . ?
W4 K10 3.879(13) . ?
W5 O5T 1.730(18) . ?
W5 O5S3 1.740(16) . ?
W5 O45 1.924(17) . ?
W5 O56 1.955(17) . ?
W5 O15 2.079(15) . ?
W5 O1A1 2.315(16) . ?
W5 K8 4.045(13) . ?
W6 O6T 1.704(17) . ?
W6 O6S3 1.762(17) . ?
W6 O56 1.871(17) . ?
W6 O67 1.958(16) . ?
W6 O26 2.090(15) . ?
W6 O2A1 2.307(16) . ?
W6 K8 3.957(12) . ?
W7 O7T 1.731(19) . ?
W7 O67 1.892(16) . ?
W7 O27 1.909(15) . ?
W7 O7AS 1.912(18) . ?
W7 O78 1.920(16) . ?
W7 O2A1 2.349(16) . ?
W8 O8T 1.725(17) . ?
W8 O78 1.888(16) . ?
W8 O38 1.893(15) . ?
W8 O89 1.928(16) . ?
W8 O8AS 1.969(17) . ?
W8 O3A1 2.344(16) . ?
W8 K7 3.883(12) . ?
W9 O9T 1.694(18) . ?
W9 O9S1 1.826(17) . ?
W9 O49 1.868(16) . ?
W9 O89 1.951(16) . ?
W9 O39 2.020(17) . ?
W9 O3A1 2.338(16) . ?
W9 K10 3.797(11) . ?
W9 K7 3.874(12) . ?
W10 O10T 1.741(17) . ?
W10 O103 1.833(15) . ?
W10 O104 1.836(16) . ?
W10 O102 1.939(15) . ?
W10 O101 1.965(16) . ?
W10 O1A2 2.423(14) . ?
W10 K6 3.855(12) . ?
W11 O11T 1.712(17) . ?
W11 O101 1.871(16) . ?
W11 O115 1.902(14) . ?
W11 O112 1.914(15) . ?
W11 O116 1.978(14) . ?
W11 O2A2 2.384(14) . ?
W12 O12T 1.707(16) . ?
W12 O128 1.866(16) . ?
W12 O102 1.867(15) . ?
W12 O112 1.921(15) . ?
W12 O127 1.964(15) . ?
W12 O3A2 2.406(14) . ?
W12 K6 3.843(10) . ?
W13 O13T 1.720(17) . ?
W13 O13S 1.779(16) . ?
W13 O138 1.936(15) . ?
W13 O134 1.950(16) . ?
W13 O103 2.087(15) . ?
W13 O1A2 2.276(14) . ?
W13 K9 3.770(12) . ?
W13 K6 4.033(11) . ?
W14 O14T 1.736(17) . ?
W14 O14S 1.773(15) . ?
W14 O145 1.913(15) . ?
W14 O134 1.916(16) . ?
W14 O104 2.071(16) . ?
W14 O1A2 2.308(14) . ?
W15 O15T 1.734(17) . ?
W15 O15S 1.837(16) . ?
W15 O145 1.923(15) . ?
W15 O156 1.947(15) . ?
W15 O115 1.973(14) . ?
W15 O2A2 2.354(15) . ?
W15 K1 3.679(8) . ?
W15 K7 3.929(12) . ?
W16 O16T 1.718(15) . ?
W16 O116 1.879(14) . ?
W16 O167 1.896(14) . ?
W16 O156 1.903(15) . ?
W16 O16A 1.939(15) . ?
W16 O2A2 2.324(14) . ?
W16 K5 3.857(9) . ?
W16 K7 3.870(12) . ?
W17 O17T 1.719(16) . ?
W17 O178 1.894(15) . ?
W17 O127 1.899(15) . ?
W17 O167 1.923(14) . ?
W17 O17A 1.951(15) . ?
W17 O3A2 2.358(15) . ?
W18 O18T 1.729(16) . ?
W18 O18S 1.748(16) . ?
W18 O138 1.885(15) . ?
W18 O178 1.960(14) . ?
W18 O128 2.040(16) . ?
W18 O3A2 2.310(15) . ?
W18 K6 3.973(11) . ?
W19 O19T 1.728(17) . ?
W19 O193 1.849(16) . ?
W19 O192 1.870(17) . ?
W19 O190 1.932(14) . ?
W19 O191 1.944(16) . ?
W19 O1A3 2.418(14) . ?
W19 K9 3.933(13) 3_677 ?
W20 O20T 1.701(17) . ?
W20 O204 1.848(15) . ?
W20 O190 1.892(14) . ?
W20 O201 1.950(15) . ?
W20 O205 1.982(14) . ?
W20 O2A3 2.388(15) . ?
W20 K1 3.711(8) 4_576 ?
W20 K9 3.823(12) 3_677 ?
W21 O21T 1.719(16) . ?
W21 O217 1.870(16) . ?
W21 O201 1.876(15) . ?
W21 O191 1.884(16) . ?
W21 O216 1.981(15) . ?
W21 O3A3 2.367(15) . ?
W21 K1 3.689(8) 4_576 ?
W22 O22T 1.721(18) . ?
W22 O22S 1.790(16) . ?
W22 O223 1.919(17) . ?
W22 O227 1.964(16) . ?
W22 O192 2.052(17) . ?
W22 O1A3 2.320(14) . ?
W22 K8 3.745(12) 3_577 ?
W23 O23T 1.706(18) . ?
W23 O23S 1.791(18) . ?
W23 O234 1.943(15) . ?
W23 O223 1.954(17) . ?
W23 O193 2.069(16) . ?
W23 O1A3 2.291(14) . ?
W23 K6 3.814(11) 3_677 ?
W23 K9 4.021(13) 3_677 ?
W24 O24T 1.713(17) . ?
W24 O24S 1.761(16) . ?
W24 O234 1.896(15) . ?
W24 O245 1.962(16) . ?
W24 O204 2.060(15) . ?
W24 O2A3 2.341(15) . ?
W24 K9 3.957(13) 3_677 ?
W25 O25T 1.721(16) . ?
W25 O205 1.886(15) . ?
W25 O256 1.897(15) . ?
W25 O245 1.915(16) . ?
W25 O25A 1.959(16) . ?
W25 O2A3 2.352(15) . ?
W26 O26T 1.732(16) . ?
W26 O216 1.863(15) . ?
W26 O256 1.906(15) . ?
W26 O267 1.921(16) . ?
W26 O26A 1.968(15) . ?
W26 O3A3 2.325(15) . ?
W26 K2 4.111(7) 3_567 ?
W27 O27T 1.728(18) . ?
W27 O27S 1.805(17) . ?
W27 O227 1.880(16) . ?
W27 O267 1.958(16) . ?
W27 O217 2.030(16) . ?
W27 O3A3 2.351(15) . ?
W28 O28T 1.712(18) . ?
W28 O289 1.843(17) . ?
W28 O282 1.864(17) . ?
W28 O281 1.958(16) . ?
W28 O283 1.989(17) . ?
W28 O1A4 2.370(15) . ?
W28 K3 3.684(10) . ?
W29 O29T 1.742(18) . ?
W29 O290 1.777(16) . ?
W29 O294 1.840(15) . ?
W29 O293 1.990(17) . ?
W29 O289 2.005(16) . ?
W29 O2A4 2.413(15) . ?
W30 O30T 1.721(19) . ?
W30 O306 1.834(18) . ?
W30 O283 1.862(17) . ?
W30 O305 1.926(15) . ?
W30 O290 2.072(16) . ?
W30 O3A4 2.391(14) . ?
W31 O31B 1.737(19) . ?
W31 O316 1.890(16) . ?
W31 O281 1.901(16) . ?
W31 O31A 1.911(16) . ?
W31 O312 1.917(18) . ?
W31 O1A4 2.348(15) . ?
W31 K10 4.126(13) 2_546 ?
W32 O32A 1.733(16) . ?
W32 O32B 1.760(18) . ?
W32 O323 1.907(16) . ?
W32 O312 1.942(18) . ?
W32 O282 2.108(17) . ?
W32 O1A4 2.298(15) . ?
W32 K2 3.769(7) . ?
W33 O33B 1.697(18) . ?
W33 O33A 1.888(15) . ?
W33 O334 1.897(15) . ?
W33 O293 1.902(17) . ?
W33 O323 1.924(15) . ?
W33 O2A4 2.365(15) . ?
W34 O34B 1.689(18) . ?
W34 O34A 1.751(17) . ?
W34 O345 1.929(17) . ?
W34 O334 1.953(15) . ?
W34 O294 2.133(15) . ?
W34 O2A4 2.276(15) . ?
W35 O35B 1.712(16) . ?
W35 O356 1.859(17) . ?
W35 O35A 1.864(16) . ?
W35 O345 1.897(17) . ?
W35 O305 1.941(16) . ?
W35 O3A4 2.386(14) . ?
W36 O36B 1.720(18) . ?
W36 O36A 1.751(16) . ?
W36 O316 1.926(16) . ?
W36 O356 1.972(17) . ?
W36 O306 2.138(17) . ?
W36 O3A4 2.285(15) . ?
W36 K10 3.778(12) 2_546 ?
W36 K7 4.088(11) . ?
Sn1 C1S1 2.06(3) . ?
Sn1 O15S 2.091(16) . ?
Sn1 O9S1 2.095(17) . ?
Sn1 C2S1 2.12(2) . ?
Sn1 O14S 2.400(15) . ?
Sn1 O4S1 2.457(17) . ?
Sn1 K7 4.002(11) . ?
Sn2 C2S2 2.07(2) . ?
Sn2 C1S2 2.12(3) . ?
Sn2 O2SN 2.285(19) . ?
Sn2 O23S 2.300(18) . ?
Sn2 O13S 2.354(16) . ?
Sn2 O24S 2.372(16) . ?
Sn2 O18S 2.478(16) . ?
Sn3 C1S3 2.05(3) . ?
Sn3 C2S3 2.11(2) . ?
Sn3 O27S 2.220(17) . ?
Sn3 O6S3 2.282(18) . ?
Sn3 O22S 2.308(16) . ?
Sn3 O5S3 2.462(17) . ?
Sn3 O3SN 2.49(4) . ?
As1 O3A1 1.791(17) . ?
As1 O2A1 1.801(16) . ?
As1 O1A1 1.805(16) . ?
As2 O3A2 1.793(15) . ?
As2 O2A2 1.795(15) . ?
As2 O1A2 1.819(14) . ?
As3 O1A3 1.788(14) . ?
As3 O2A3 1.788(15) . ?
As3 O3A3 1.804(15) . ?
As4 O2A4 1.782(15) . ?
As4 O3A4 1.787(15) . ?
As4 O1A4 1.799(15) . ?
As5 O31A 1.722(16) . ?
As5 O8AS 1.775(17) . ?
As5 O7AS 1.827(18) . ?
As6 O17A 1.764(16) . ?
As6 O35A 1.775(16) . ?
As6 O16A 1.811(15) . ?
As6 K7 3.866(12) . ?
As7 O33A 1.741(15) . ?
As7 O26A 1.783(15) . ?
As7 O25A 1.795(16) . ?
K1 O15T 2.802(18) . ?
K1 O115 2.803(17) . ?
K1 O21T 2.859(18) 4_575 ?
K1 O25W 2.90(3) . ?
K1 O201 2.901(17) 4_575 ?
K1 O20T 2.908(18) 4_575 ?
K1 O35W 2.93(5) 4_575 ?
K1 O22W 2.97(3) . ?
K1 O14W 3.05(3) . ?
K1 W21 3.689(8) 4_575 ?
K1 W20 3.711(8) 4_575 ?
K2 O7T 2.69(2) . ?
K2 O26T 2.722(18) 3_567 ?
K2 O27W 2.75(3) . ?
K2 O32B 2.76(2) . ?
K2 O32B 2.80(2) 3_567 ?
K2 O28W 2.81(3) . ?
K2 O312 3.025(19) . ?
K2 W26 4.111(7) 3_567 ?
K2 K2 4.321(15) 3_567 ?
K3 O27T 2.57(2) 3_567 ?
K3 O15W 2.61(3) . ?
K3 O6T 2.66(2) 3_567 ?
K3 O24W 2.68(3) . ?
K3 O11W 2.76(3) . ?
K3 O28T 2.77(2) . ?
K3 O282 3.18(2) . ?
K4 O35W 2.70(5) . ?
K4 O21T 2.759(18) . ?
K4 O9T 2.76(2) 4_576 ?
K4 O13W 2.81(3) . ?
K4 O15T 2.88(2) 4_576 ?
K4 O31W 2.91(4) . ?
K4 O21W 2.99(3) . ?
K4 K1 4.010(12) 4_576 ?
K4 K10 4.867(17) 4_576 ?
K5 O16W 2.75(3) . ?
K5 O10T 2.806(19) 2_646 ?
K5 O36W 2.82(4) . ?
K5 O19T 2.868(19) 4_575 ?
K5 O14W 2.89(3) . ?
K5 O41W 2.89(4) . ?
K5 O16T 3.039(18) . ?
K5 O116 3.051(17) . ?
K5 K9 4.683(17) 2_646 ?
K6 O39W 2.89(4) 1_655 ?
K6 O193 2.915(19) 3_677 ?
K6 O103 2.961(19) . ?
K6 O138 2.983(18) . ?
K6 O23T 3.01(2) 3_677 ?
K6 O102 3.025(19) . ?
K6 O128 3.023(19) . ?
K6 W23 3.814(10) 3_677 ?
K7 O36A 2.79(2) . ?
K7 O16A 2.818(19) . ?
K7 O9S1 2.93(2) . ?
K7 O17W 2.94(3) . ?
K7 O15S 2.946(19) . ?
K7 O89 2.96(2) . ?
K7 O8AS 2.98(2) . ?
K7 O156 3.016(19) . ?
K8 O39W 2.74(4) . ?
K8 O22T 2.86(2) 3_577 ?
K8 O51W 2.85(5) . ?
K8 O192 2.87(2) 3_577 ?
K8 O12 2.93(2) . ?
K8 O26 2.944(18) . ?
K8 O56 2.97(2) . ?
K8 O15 2.990(19) . ?
K8 W22 3.745(11) 3_577 ?
K9 O16W 2.83(3) 2_656 ?
K9 O103 2.865(19) . ?
K9 O32W 2.88(4) . ?
K9 O234 2.95(2) 3_677 ?
K9 O13T 2.98(2) . ?
K9 O193 2.99(2) 3_677 ?
K9 O190 3.002(19) 3_677 ?
K9 O204 3.008(19) 3_677 ?
K9 W20 3.823(12) 3_677 ?
K9 W19 3.933(13) 3_677 ?
K9 W24 3.957(13) 3_677 ?
K10 O8T 2.81(2) 2_556 ?
K10 O49 2.83(2) . ?
K10 O36B 2.85(2) 2_556 ?
K10 O13W 3.00(3) 4_575 ?
K10 O14 3.07(2) . ?
K10 O39 3.12(2) . ?
K10 O316 3.16(2) 2_556 ?
K10 O34W 3.22(5) . ?
K10 W36 3.778(12) 2_556 ?
K10 W31 4.126(13) 2_556 ?
O6T K3 2.66(2) 3_567 ?
O8T K10 2.81(2) 2_546 ?
O9T K4 2.76(2) 4_575 ?
O10T K5 2.81(2) 2_656 ?
O15T K4 2.88(2) 4_575 ?
O190 K9 3.002(19) 3_677 ?
O192 K8 2.87(2) 3_577 ?
O193 K6 2.915(19) 3_677 ?
O193 K9 2.99(2) 3_677 ?
O19T K5 2.868(19) 4_576 ?
O201 K1 2.901(17) 4_576 ?
O204 K9 3.008(19) 3_677 ?
O20T K1 2.908(18) 4_576 ?
O21T K1 2.859(18) 4_576 ?
O22T K8 2.86(2) 3_577 ?
O234 K9 2.95(2) 3_677 ?
O23T K6 3.01(2) 3_677 ?
O26T K2 2.722(17) 3_567 ?
O27T K3 2.57(2) 3_567 ?
O316 K10 3.16(2) 2_546 ?
O32B K2 2.80(2) 3_567 ?
O36B K10 2.85(2) 2_546 ?
O13W K10 3.00(3) 4_576 ?
O16W K9 2.83(3) 2_646 ?
O35W K1 2.93(5) 4_576 ?
O39W K6 2.89(4) 1_455 ?
